data_4507087
loop_
_publ_author_name
'Sun, Zhihua'
'Liu, Xitao'
'Wang, Xinqiang'
'Li, Lina'
'Shi, Xiaojun'
'Li, Shigeng'
'Ji, Chengmin'
'Luo, Junhua'
'Hong, Maochun'

_publ_section_title
;
 Engineering of Acentric Stilbazolium Salts with Large Second-Order
 Optical Nonlinearity and Enhanced Environmental Stability
;
_journal_issue 12
_journal_name_full 'Crystal Growth &amp; Design'
_journal_page_first 6181
_journal_paper_doi 10.1021/cg301359n
_journal_volume 12
_journal_year 2012
_chemical_formula_sum 'C22 H26 N2 O5 S'
_chemical_formula_weight 430.51
_chemical_name_systematic
; 
 ? 
;
_space_group_IT_number 14
_symmetry_cell_setting monoclinic
_symmetry_space_group_name_Hall '-P 2ybc'
_symmetry_space_group_name_H-M 'P 1 21/c 1'
_atom_sites_solution_hydrogens geom
_atom_sites_solution_primary direct
_atom_sites_solution_secondary difmap
_audit_creation_method SHELXL-97
_cell_angle_alpha 90.00
_cell_angle_beta 113.042(6)
_cell_angle_gamma 90.00
_cell_formula_units_Z 4
_cell_length_a 14.208(6)
_cell_length_b 10.027(4)
_cell_length_c 16.146(7)
_cell_measurement_temperature 293(2)
_cell_volume 2116.7(15)
_computing_cell_refinement 'Bruker XSCANS'
_computing_data_collection 'Bruker XSCANS'
_computing_data_reduction 'Bruker SHELXTL'
_computing_molecular_graphics 'Bruker SHELXTL'
_computing_publication_material 'Bruker SHELXTL'
_computing_structure_refinement 'SHELXL-97 (Sheldrick, 1997)'
_computing_structure_solution 'SHELXS-97 (Sheldrick, 1990)'
_diffrn_ambient_temperature 293(2)
_diffrn_measured_fraction_theta_full 0.983
_diffrn_measured_fraction_theta_max 0.983
_diffrn_measurement_device_type 'Bruker P4'
_diffrn_measurement_method '\w scans'
_diffrn_radiation_monochromator graphite
_diffrn_radiation_source 'fine-focus sealed tube'
_diffrn_radiation_type MoK\a
_diffrn_radiation_wavelength 0.71073
_diffrn_reflns_av_R_equivalents 0.0246
_diffrn_reflns_av_sigmaI/netI 0.0261
_diffrn_reflns_limit_h_max 18
_diffrn_reflns_limit_h_min -18
_diffrn_reflns_limit_k_max 13
_diffrn_reflns_limit_k_min -12
_diffrn_reflns_limit_l_max 20
_diffrn_reflns_limit_l_min -14
_diffrn_reflns_number 16091
_diffrn_reflns_theta_full 27.50
_diffrn_reflns_theta_max 27.50
_diffrn_reflns_theta_min 2.56
_exptl_absorpt_coefficient_mu 0.190
_exptl_absorpt_correction_T_max 0.9471
_exptl_absorpt_correction_T_min 0.9145
_exptl_absorpt_correction_type none
_exptl_crystal_density_diffrn 1.351
_exptl_crystal_density_method 'not measured'
_exptl_crystal_F_000 912
_exptl_crystal_size_max 0.48
_exptl_crystal_size_mid 0.33
_exptl_crystal_size_min 0.29
_refine_diff_density_max 0.580
_refine_diff_density_min -0.325
_refine_diff_density_rms 0.055
_refine_ls_extinction_method none
_refine_ls_goodness_of_fit_ref 1.038
_refine_ls_hydrogen_treatment mixed
_refine_ls_matrix_type full
_refine_ls_number_parameters 311
_refine_ls_number_reflns 4787
_refine_ls_number_restraints 0
_refine_ls_restrained_S_all 1.038
_refine_ls_R_factor_all 0.0848
_refine_ls_R_factor_gt 0.0680
_refine_ls_shift/su_max 0.000
_refine_ls_shift/su_mean 0.000
_refine_ls_structure_factor_coef Fsqd
_refine_ls_weighting_details 'calc w=1/[\s^2^(Fo^2^)+(0.1349P)^2^+0.7609P] where P=(Fo^2^+2Fc^2^)/3'
_refine_ls_weighting_scheme calc
_refine_ls_wR_factor_gt 0.2040
_refine_ls_wR_factor_ref 0.2228
_reflns_number_gt 3715
_reflns_number_total 4787
_reflns_threshold_expression >2sigma(I)
_cod_data_source_file cg301359n_si_002.cif
_cod_data_source_block III
_cod_depositor_comments
;
The following automatic conversions were performed:

'_symmetry_cell_setting' value 'Monoclinic' changed to 'monoclinic'
according to /home/saulius/struct/CIF-dictionaries/cif_core.dic
dictionary named 'cif_core.dic' version 2.4.2 from 2011-04-26.

Automatic conversion script
Id: cif_fix_values 1891 2012-01-12 08:04:46Z andrius 
;
_cod_original_sg_symbol_H-M P2(1)/c
_cod_database_code 4507087

loop_
_symmetry_equiv_pos_as_xyz
'x, y, z'
'-x, y+1/2, -z+1/2'
'-x, -y, -z'
'x, -y-1/2, z-1/2'

loop_
_atom_site_label
_atom_site_type_symbol
_atom_site_fract_x
_atom_site_fract_y
_atom_site_fract_z
_atom_site_U_iso_or_equiv
_atom_site_adp_type
_atom_site_occupancy
_atom_site_symmetry_multiplicity
_atom_site_calc_flag
_atom_site_refinement_flags
S1 S 0.82904(5) -0.21464(6) 0.22911(4) 0.0508(2) Uani 1 1 d .
N1 N 0.56474(18) 0.2626(2) 0.40571(17) 0.0584(6) Uani 1 1 d .
C12 C 0.60546(18) 0.2782(2) 0.34290(17) 0.0456(6) Uani 1 1 d .
N2 N 0.90294(16) 0.3249(2) -0.08351(14) 0.0494(5) Uani 1 1 d .
C18 C 0.8350(2) -0.2793(3) 0.39573(17) 0.0466(6) Uani 1 1 d .
C17 C 0.77520(18) -0.2310(2) 0.31021(16) 0.0418(5) Uani 1 1 d .
C4 C 0.82351(19) 0.2780(3) 0.04682(18) 0.0501(6) Uani 1 1 d .
C21 C 0.6333(2) -0.2116(3) 0.35427(19) 0.0538(6) Uani 1 1 d .
O5 O 0.64806(18) -0.2662(3) 0.49925(16) 0.0814(7) Uani 1 1 d .
H5B H 0.6878 -0.3008 0.5458 0.122 Uiso 1 1 calc R
C9 C 0.69486(18) 0.3113(3) 0.21484(18) 0.0505(6) Uani 1 1 d .
C19 C 0.7945(2) -0.2920(3) 0.45994(18) 0.0498(6) Uani 1 1 d .
C13 C 0.62696(19) 0.1677(3) 0.29893(18) 0.0489(6) Uani 1 1 d .
H13A H 0.6114 0.0822 0.3120 0.059 Uiso 1 1 calc R
C14 C 0.6704(2) 0.1842(3) 0.23728(18) 0.0512(6) Uani 1 1 d .
H14A H 0.6840 0.1094 0.2096 0.061 Uiso 1 1 calc R
C20 C 0.6931(2) -0.2566(3) 0.43990(18) 0.0511(6) Uani 1 1 d .
C10 C 0.6705(2) 0.4198(3) 0.2567(2) 0.0559(7) Uani 1 1 d .
C6 C 0.8922(2) 0.2005(3) -0.0586(2) 0.0536(6) Uani 1 1 d .
C7 C 0.7791(2) 0.2462(3) 0.11199(19) 0.0541(6) Uani 1 1 d .
H7A H 0.7753 0.1569 0.1261 0.065 Uiso 1 1 calc R
C8 C 0.7438(2) 0.3367(3) 0.15231(18) 0.0550(6) Uani 1 1 d .
H8A H 0.7510 0.4255 0.1393 0.066 Uiso 1 1 calc R
C11 C 0.6275(2) 0.4054(3) 0.31825(19) 0.0534(6) Uani 1 1 d .
C22 C 0.6741(2) -0.1981(3) 0.29075(18) 0.0484(6) Uani 1 1 d .
O3 O 0.7658(2) -0.1198(2) 0.16338(16) 0.0875(8) Uani 1 1 d .
C5 C 0.8534(2) 0.1758(3) 0.00516(19) 0.0556(6) Uani 1 1 d .
H5A H 0.8471 0.0881 0.0209 0.067 Uiso 1 1 calc R
C3 C 0.8353(2) 0.4077(3) 0.0196(2) 0.0595(7) Uani 1 1 d .
O2 O 0.8270(2) -0.3431(2) 0.18997(17) 0.0807(7) Uani 1 1 d .
C2 C 0.8738(2) 0.4284(3) -0.0449(2) 0.0602(7) Uani 1 1 d .
H2B H 0.8801 0.5151 -0.0626 0.072 Uiso 1 1 calc R
C1 C 0.9449(3) 0.3480(4) -0.1521(2) 0.0694(8) Uani 1 1 d .
H1A H 0.9611 0.2639 -0.1718 0.104 Uiso 1 1 calc R
H1B H 1.0058 0.4010 -0.1269 0.104 Uiso 1 1 calc R
H1C H 0.8953 0.3940 -0.2024 0.104 Uiso 1 1 calc R
C16 C 0.5465(2) 0.3768(3) 0.4527(2) 0.0684(8) Uani 1 1 d .
H16A H 0.5674 0.4568 0.4320 0.103 Uiso 1 1 calc R
H16B H 0.5850 0.3670 0.5163 0.103 Uiso 1 1 calc R
H16C H 0.4749 0.3822 0.4410 0.103 Uiso 1 1 calc R
C15 C 0.5366(3) 0.1331(3) 0.4282(2) 0.0698(8) Uani 1 1 d .
H15A H 0.5530 0.0657 0.3937 0.105 Uiso 1 1 calc R
H15B H 0.4645 0.1313 0.4146 0.105 Uiso 1 1 calc R
H15C H 0.5737 0.1162 0.4912 0.105 Uiso 1 1 calc R
O4 O 1.0137(3) -0.0130(3) 0.1709(2) 0.0854(8) Uani 1 1 d .
O1 O 0.9313(2) -0.1658(3) 0.27722(18) 0.0998(10) Uani 1 1 d .
H19 H 0.837(2) -0.321(3) 0.519(2) 0.056(8) Uiso 1 1 d .
H22 H 0.628(2) -0.161(3) 0.233(2) 0.071(9) Uiso 1 1 d .
H21 H 0.564(2) -0.183(3) 0.342(2) 0.068(9) Uiso 1 1 d .
H18 H 0.905(2) -0.297(3) 0.412(2) 0.064(9) Uiso 1 1 d .
H11 H 0.610(2) 0.485(3) 0.3458(19) 0.061(8) Uiso 1 1 d .
H3 H 0.811(3) 0.470(4) 0.040(2) 0.074(10) Uiso 1 1 d .
H10 H 0.682(2) 0.509(3) 0.241(2) 0.067(9) Uiso 1 1 d .
H6 H 0.915(2) 0.133(3) -0.090(2) 0.066(9) Uiso 1 1 d .
H4B H 0.987(4) -0.051(5) 0.198(3) 0.113(17) Uiso 1 1 d .
H4A H 1.050(4) 0.046(6) 0.206(3) 0.115(18) Uiso 1 1 d .

loop_
_atom_site_aniso_label
_atom_site_aniso_U_11
_atom_site_aniso_U_22
_atom_site_aniso_U_33
_atom_site_aniso_U_23
_atom_site_aniso_U_13
_atom_site_aniso_U_12
S1 0.0683(4) 0.0446(4) 0.0489(4) -0.0043(2) 0.0331(3) -0.0077(3)
N1 0.0638(14) 0.0572(13) 0.0645(15) -0.0140(11) 0.0364(12) -0.0034(10)
C12 0.0420(11) 0.0466(13) 0.0449(13) -0.0043(10) 0.0133(10) 0.0002(9)
N2 0.0497(11) 0.0537(12) 0.0432(11) 0.0029(9) 0.0166(9) -0.0026(9)
C18 0.0465(12) 0.0506(13) 0.0430(13) -0.0033(10) 0.0178(10) 0.0011(10)
C17 0.0514(12) 0.0367(11) 0.0374(12) -0.0047(9) 0.0174(10) -0.0029(9)
C4 0.0463(12) 0.0567(15) 0.0420(13) -0.0004(11) 0.0116(10) -0.0028(10)
C21 0.0447(13) 0.0639(17) 0.0524(15) -0.0038(12) 0.0186(11) 0.0022(11)
O5 0.0708(13) 0.130(2) 0.0583(13) 0.0038(13) 0.0410(11) -0.0045(13)
C9 0.0468(12) 0.0546(14) 0.0461(14) 0.0020(11) 0.0139(11) -0.0048(10)
C19 0.0557(14) 0.0540(14) 0.0372(13) 0.0015(10) 0.0156(11) -0.0002(11)
C13 0.0555(13) 0.0399(12) 0.0555(15) -0.0010(11) 0.0263(12) -0.0002(10)
C14 0.0557(14) 0.0460(13) 0.0533(15) -0.0063(11) 0.0228(12) 0.0024(11)
C20 0.0543(14) 0.0610(15) 0.0438(14) -0.0056(11) 0.0256(11) -0.0098(11)
C10 0.0625(15) 0.0418(13) 0.0562(16) -0.0006(11) 0.0155(13) -0.0042(11)
C6 0.0557(14) 0.0506(14) 0.0557(16) -0.0018(12) 0.0232(13) -0.0001(11)
C7 0.0609(15) 0.0464(13) 0.0502(14) 0.0025(11) 0.0165(12) -0.0028(11)
C8 0.0594(15) 0.0527(15) 0.0497(15) -0.0010(12) 0.0180(12) -0.0046(12)
C11 0.0581(14) 0.0434(13) 0.0541(15) -0.0054(11) 0.0171(12) 0.0004(11)
C22 0.0529(13) 0.0482(13) 0.0419(13) 0.0004(10) 0.0162(11) 0.0014(10)
O3 0.141(2) 0.0730(15) 0.0721(15) 0.0235(12) 0.0670(16) 0.0283(15)
C5 0.0611(15) 0.0489(14) 0.0581(16) 0.0041(12) 0.0249(13) -0.0005(11)
C3 0.0645(16) 0.0548(16) 0.0601(18) -0.0082(13) 0.0252(14) 0.0009(12)
O2 0.128(2) 0.0558(13) 0.0909(17) -0.0186(12) 0.0780(16) -0.0105(12)
C2 0.0686(17) 0.0465(14) 0.0619(17) 0.0045(12) 0.0218(14) -0.0027(12)
C1 0.0756(19) 0.081(2) 0.0596(18) 0.0048(16) 0.0347(16) -0.0107(16)
C16 0.0713(18) 0.0673(18) 0.073(2) -0.0217(16) 0.0354(16) 0.0035(14)
C15 0.0781(19) 0.0706(19) 0.076(2) -0.0102(16) 0.0462(17) -0.0150(15)
O4 0.120(2) 0.0742(16) 0.0883(19) -0.0072(14) 0.0693(18) -0.0202(15)
O1 0.0840(16) 0.148(3) 0.0796(17) -0.0079(17) 0.0454(14) -0.0439(17)

loop_
_atom_type_symbol
_atom_type_description
_atom_type_scat_dispersion_real
_atom_type_scat_dispersion_imag
_atom_type_scat_source
C C 0.0033 0.0016 'International Tables Vol C Tables 4.2.6.8 and 6.1.1.4'
H H 0.0000 0.0000 'International Tables Vol C Tables 4.2.6.8 and 6.1.1.4'
N N 0.0061 0.0033 'International Tables Vol C Tables 4.2.6.8 and 6.1.1.4'
O O 0.0106 0.0060 'International Tables Vol C Tables 4.2.6.8 and 6.1.1.4'
S S 0.1246 0.1234 'International Tables Vol C Tables 4.2.6.8 and 6.1.1.4'

loop_
_geom_angle_atom_site_label_1
_geom_angle_atom_site_label_2
_geom_angle_atom_site_label_3
_geom_angle
O2 S1 O1 112.72(18)
O2 S1 O3 111.64(16)
O1 S1 O3 112.21(18)
O2 S1 C17 107.76(12)
O1 S1 C17 105.71(13)
O3 S1 C17 106.30(13)
C12 N1 C15 122.0(2)
C12 N1 C16 121.0(3)
C15 N1 C16 117.0(3)
N1 C12 C11 121.5(2)
N1 C12 C13 121.6(2)
C11 C12 C13 117.0(2)
C6 N2 C2 119.0(2)
C6 N2 C1 120.1(2)
C2 N2 C1 120.9(2)
C19 C18 C17 120.4(2)
C22 C17 C18 118.9(2)
C22 C17 S1 121.49(19)
C18 C17 S1 119.60(19)
C5 C4 C3 115.9(3)
C5 C4 C7 119.5(3)
C3 C4 C7 124.5(3)
C22 C21 C20 120.4(2)
C10 C9 C14 116.7(3)
C10 C9 C8 118.4(3)
C14 C9 C8 124.8(3)
C18 C19 C20 120.1(2)
C14 C13 C12 121.2(2)
C13 C14 C9 121.6(2)
O5 C20 C21 117.2(2)
O5 C20 C19 123.5(3)
C21 C20 C19 119.3(2)
C11 C10 C9 122.5(3)
N2 C6 C5 121.5(3)
C8 C7 C4 124.0(3)
C7 C8 C9 126.6(3)
C10 C11 C12 121.0(3)
C21 C22 C17 120.9(2)
C6 C5 C4 121.6(3)
C2 C3 C4 120.8(3)
N2 C2 C3 121.2(3)

loop_
_geom_bond_atom_site_label_1
_geom_bond_atom_site_label_2
_geom_bond_distance
S1 O2 1.430(2)
S1 O1 1.440(3)
S1 O3 1.446(2)
S1 C17 1.764(3)
N1 C12 1.359(3)
N1 C15 1.446(4)
N1 C16 1.453(4)
C12 C11 1.408(4)
C12 C13 1.412(3)
N2 C6 1.338(3)
N2 C2 1.357(4)
N2 C1 1.467(4)
C18 C19 1.375(4)
C18 C17 1.395(4)
C17 C22 1.385(4)
C4 C5 1.380(4)
C4 C3 1.405(4)
C4 C7 1.459(4)
C21 C22 1.368(4)
C21 C20 1.385(4)
O5 C20 1.347(3)
C9 C10 1.394(4)
C9 C14 1.406(4)
C9 C8 1.455(4)
C19 C20 1.394(4)
C13 C14 1.371(4)
C10 C11 1.364(4)
C6 C5 1.367(4)
C7 C8 1.325(4)
C3 C2 1.368(4)

loop_
_geom_hbond_atom_site_label_D
_geom_hbond_atom_site_label_H
_geom_hbond_atom_site_label_A
_geom_hbond_distance_DH
_geom_hbond_distance_HA
_geom_hbond_distance_DA
_geom_hbond_angle_DHA
_geom_hbond_site_symmetry_A
O5 H5B O3 0.82 1.95 2.767(4) 171.2 4_556
O5 H5B S1 0.82 2.86 3.599(3) 151.6 4_556
O4 H4A O2 0.84(5) 2.19(5) 3.015(4) 165(5) 2_755
O4 H4A S1 0.84(5) 2.90(6) 3.705(4) 161(4) 2_755

loop_
_geom_torsion_atom_site_label_1
_geom_torsion_atom_site_label_2
_geom_torsion_atom_site_label_3
_geom_torsion_atom_site_label_4
_geom_torsion
C15 N1 C12 C11 176.6(3)
C16 N1 C12 C11 -2.7(4)
C15 N1 C12 C13 -2.9(4)
C16 N1 C12 C13 177.7(2)
C19 C18 C17 C22 -1.0(4)
C19 C18 C17 S1 179.64(19)
O2 S1 C17 C22 -98.2(2)
O1 S1 C17 C22 141.1(2)
O3 S1 C17 C22 21.7(3)
O2 S1 C17 C18 81.2(2)
O1 S1 C17 C18 -39.6(3)
O3 S1 C17 C18 -159.0(2)
C17 C18 C19 C20 0.0(4)
N1 C12 C13 C14 -178.4(2)
C11 C12 C13 C14 2.1(4)
C12 C13 C14 C9 -0.3(4)
C10 C9 C14 C13 -1.6(4)
C8 C9 C14 C13 178.0(2)
C22 C21 C20 O5 179.3(3)
C22 C21 C20 C19 -2.0(4)
C18 C19 C20 O5 -180.0(3)
C18 C19 C20 C21 1.4(4)
C14 C9 C10 C11 1.7(4)
C8 C9 C10 C11 -177.9(2)
C2 N2 C6 C5 -0.6(4)
C1 N2 C6 C5 179.9(2)
C5 C4 C7 C8 -176.8(3)
C3 C4 C7 C8 0.7(4)
C4 C7 C8 C9 177.2(2)
C10 C9 C8 C7 174.5(3)
C14 C9 C8 C7 -5.0(4)
C9 C10 C11 C12 0.1(4)
N1 C12 C11 C10 178.5(2)
C13 C12 C11 C10 -1.9(4)
C20 C21 C22 C17 1.0(4)
C18 C17 C22 C21 0.5(4)
S1 C17 C22 C21 179.8(2)
N2 C6 C5 C4 0.1(4)
C3 C4 C5 C6 0.0(4)
C7 C4 C5 C6 177.7(2)
C5 C4 C3 C2 0.4(4)
C7 C4 C3 C2 -177.2(3)
C6 N2 C2 C3 1.0(4)
C1 N2 C2 C3 -179.5(3)
C4 C3 C2 N2 -0.9(4)
